data_7232194
loop_
_publ_author_name
'Xu, Hui'
'Zhou, Bo-Yu'
'Yu, Kai'
'Su, Zhan-Hua'
'Zhou, Bai-Bin'
'Su, Zhong-Min'

_publ_section_title
;
 Copper cyanide polymers with controllable dimensions modulated by rigid
 and flexible bis-(imidazole) ligands: synthesis, crystal structure and
 fluorescence properties
;
_journal_issue 8
_journal_name_full CrystEngComm
_journal_page_first 1242
_journal_paper_doi 10.1039/C8CE01769G
_journal_volume 21
_journal_year 2019
_chemical_formula_moiety 'C5.62 Cu4 N6.38, C11 H18 N4'
_chemical_formula_sum 'C16.62 H18 Cu4 N10.38'
_chemical_formula_weight 617.37
_space_group_IT_number 18
_space_group_name_Hall 'P 2 2ab'
_space_group_name_H-M_alt 'P 21 21 2'
_symmetry_cell_setting orthorhombic
_symmetry_space_group_name_Hall 'P 2 2ab'
_symmetry_space_group_name_H-M 'P 21 21 2'
_atom_sites_solution_hydrogens geom
_atom_sites_solution_primary direct
_atom_sites_solution_secondary difmap
_audit_creation_method SHELXL-97
_audit_update_record
;
2016-01-25 deposited with the CCDC.
2019-01-10 downloaded from the CCDC.
;
_cell_angle_alpha 90.00
_cell_angle_beta 90.00
_cell_angle_gamma 90.00
_cell_formula_units_Z 4
_cell_length_a 13.0156(6)
_cell_length_b 14.3792(7)
_cell_length_c 12.3581(6)
_cell_measurement_reflns_used 4195
_cell_measurement_temperature 293(2)
_cell_measurement_theta_max 24.49
_cell_measurement_theta_min 2.17
_cell_volume 2312.87(19)
_computing_cell_refinement 'Bruker SMART'
_computing_data_collection 'Bruker SMART'
_computing_data_reduction 'Bruker SAINT'
_computing_molecular_graphics 'Bruker SHELXTL'
_computing_publication_material 'Bruker SHELXTL'
_computing_structure_refinement 'SHELXL-97 (Sheldrick, 1997)'
_computing_structure_solution 'SHELXS-97 (Sheldrick, 1990)'
_diffrn_ambient_temperature 293(2)
_diffrn_measured_fraction_theta_full 0.996
_diffrn_measured_fraction_theta_max 0.996
_diffrn_measurement_device_type 'CCD area detector'
_diffrn_measurement_method 'phi and omega scans'
_diffrn_radiation_monochromator graphite
_diffrn_radiation_source 'fine-focus sealed tube'
_diffrn_radiation_type MoK\a
_diffrn_radiation_wavelength 0.71073
_diffrn_reflns_av_R_equivalents 0.0272
_diffrn_reflns_av_sigmaI/netI 0.0400
_diffrn_reflns_limit_h_max 16
_diffrn_reflns_limit_h_min -17
_diffrn_reflns_limit_k_max 19
_diffrn_reflns_limit_k_min -17
_diffrn_reflns_limit_l_max 14
_diffrn_reflns_limit_l_min -16
_diffrn_reflns_number 14112
_diffrn_reflns_theta_full 28.34
_diffrn_reflns_theta_max 28.34
_diffrn_reflns_theta_min 2.17
_exptl_absorpt_coefficient_mu 3.654
_exptl_absorpt_correction_T_max 0.448
_exptl_absorpt_correction_T_min 0.433
_exptl_absorpt_correction_type none
_exptl_crystal_colour colorless
_exptl_crystal_density_diffrn 1.773
_exptl_crystal_density_method 'not measured'
_exptl_crystal_description block
_exptl_crystal_F_000 688
_exptl_crystal_size_max 0.240
_exptl_crystal_size_mid 0.220
_exptl_crystal_size_min 0.220
_refine_diff_density_max 0.575
_refine_diff_density_min -0.391
_refine_diff_density_rms 0.077
_refine_ls_abs_structure_details 'Flack H D (1983), Acta Cryst. A39, 876-881'
_refine_ls_abs_structure_Flack 0.00
_refine_ls_extinction_method none
_refine_ls_goodness_of_fit_ref 1.015
_refine_ls_hydrogen_treatment mixed
_refine_ls_matrix_type full
_refine_ls_number_parameters 281
_refine_ls_number_reflns 5758
_refine_ls_number_restraints 0
_refine_ls_restrained_S_all 1.015
_refine_ls_R_factor_all 0.0590
_refine_ls_R_factor_gt 0.0372
_refine_ls_shift/su_max 0.001
_refine_ls_shift/su_mean 0.000
_refine_ls_structure_factor_coef Fsqd
_refine_ls_weighting_details 'calc w=1/[\s^2^(Fo^2^)+(0.0429P)^2^+0.3529P] where P=(Fo^2^+2Fc^2^)/3'
_refine_ls_weighting_scheme calc
_refine_ls_wR_factor_gt 0.0793
_refine_ls_wR_factor_ref 0.0881
_reflns_number_gt 4394
_reflns_number_total 5788
_reflns_threshold_expression >2sigma(I)
_cod_data_source_file c8ce01769g2.cif
_cod_data_source_block huihui
_cod_depositor_comments
;
The following automatic conversions were performed:

'_symmetry_cell_setting' value 'Orthorhombic' changed to
'orthorhombic' according to
/home/data/users/saulius/crontab/automatic-downloads/rss-feeds/RSC/lib/dictionaries/cif_core.dic
dictionary named 'cif_core.dic' version 2.4.2 from 2011-04-26.

Automatic conversion script
Id: cif_fix_values 4973 2017-02-22 13:04:09Z antanas 

 Adding full bibliography for 7232190--7232194.cif.
;
_cod_original_sg_symbol_H-M P2(1)2(1)2
_cod_database_code 7232194

loop_
_symmetry_equiv_pos_as_xyz
'x, y, z'
'-x, -y, z'
'-x+1/2, y+1/2, -z'
'x+1/2, -y+1/2, -z'

loop_
_atom_site_label
_atom_site_type_symbol
_atom_site_fract_x
_atom_site_fract_y
_atom_site_fract_z
_atom_site_U_iso_or_equiv
_atom_site_adp_type
_atom_site_occupancy
_atom_site_symmetry_multiplicity
_atom_site_calc_flag
_atom_site_refinement_flags
C8 C 1.0620(4) 0.2042(4) 0.5889(5) 0.0760(17) Uani 1 1 d .
H8A H 1.1063 0.2484 0.6254 0.091 Uiso 1 1 calc R
H8B H 1.1044 0.1679 0.5400 0.091 Uiso 1 1 calc R
N1 N 1.0523(7) 0.2562(10) 1.1394(6) 0.191(7) Uani 1 1 d .
H12 H 1.0899 0.2504 1.1961 0.230 Uiso 1 1 calc R
C4 C 0.8748(6) 0.1770(5) 0.9433(6) 0.104(3) Uani 1 1 d .
H4A H 0.8376 0.1317 0.9863 0.125 Uiso 1 1 calc R
H4C H 0.8252 0.2209 0.9145 0.125 Uiso 1 1 calc R
C13 C 0.7059(4) 0.0667(2) 0.4634(3) 0.0420(10) Uani 1 1 d .
Cu1 Cu 0.81173(4) -0.04534(3) 0.28023(4) 0.04180(12) Uani 1 1 d .
Cu2 Cu 0.67852(4) 0.06364(3) 0.21122(5) 0.04568(13) Uani 1 1 d .
Cu3 Cu 0.69345(5) 0.12088(3) 0.60338(4) 0.05240(15) Uani 1 1 d .
Cu4 Cu 0.74098(5) -0.10970(4) -0.11050(4) 0.05646(17) Uani 1 1 d .
N10 N 0.5402(3) 0.0165(3) 0.2144(4) 0.0528(11) Uani 0.69(4) 1 d P
C17 C 0.5402(3) 0.0165(3) 0.2144(4) 0.0528(11) Uani 0.31(4) 1 d P
N7 N 0.8009(3) -0.1785(2) 0.3272(3) 0.0510(9) Uani 1 1 d .
N8 N 0.9582(3) -0.0111(3) 0.2866(4) 0.0524(11) Uani 0.69(4) 1 d P
C18 C 0.9582(3) -0.0111(3) 0.2866(4) 0.0524(11) Uani 0.31(4) 1 d P
N6 N 0.7676(3) -0.0434(3) 0.1212(4) 0.0635(11) Uani 1 1 d .
N9 N 0.7156(3) 0.1893(3) 0.1713(3) 0.0608(11) Uani 1 1 d .
C16 C 0.7641(4) -0.0681(3) 0.0341(3) 0.0421(10) Uani 1 1 d .
N5 N 0.7313(3) 0.0354(3) 0.3852(4) 0.0665(11) Uani 1 1 d .
N3 N 0.9861(3) 0.2552(3) 0.5257(3) 0.0527(10) Uani 1 1 d .
C11 C 0.9345(4) 0.2230(4) 0.4372(4) 0.0620(13) Uani 1 1 d .
H11 H 0.9394 0.1635 0.4080 0.074 Uiso 1 1 calc R
C10 C 0.8756(4) 0.2923(4) 0.4000(5) 0.0676(14) Uani 1 1 d .
H10 H 0.8332 0.2904 0.3394 0.081 Uiso 1 1 calc R
N4 N 0.8893(4) 0.3651(3) 0.4668(4) 0.0673(12) Uani 1 1 d .
H13A H 0.8590 0.4180 0.4613 0.081 Uiso 1 1 calc R
C9 C 0.9554(4) 0.3429(3) 0.5409(4) 0.0626(14) Uani 1 1 d .
H9 H 0.9778 0.3819 0.5960 0.075 Uiso 1 1 calc R
C5 C 0.9266(7) 0.1282(4) 0.8514(6) 0.109(3) Uani 1 1 d .
H5A H 0.8786 0.0846 0.8193 0.131 Uiso 1 1 calc R
H5B H 0.9841 0.0928 0.8795 0.131 Uiso 1 1 calc R
C6 C 0.9647(4) 0.1929(4) 0.7654(4) 0.0643(14) Uani 1 1 d .
H6A H 1.0140 0.2357 0.7967 0.077 Uiso 1 1 calc R
H6B H 0.9076 0.2290 0.7376 0.077 Uiso 1 1 calc R
C14 C 0.8011(3) -0.2531(3) 0.3562(3) 0.0436(10) Uani 1 1 d .
C15 C 0.7332(3) 0.2635(3) 0.1455(3) 0.0421(10) Uani 1 1 d .
C7 C 1.0154(5) 0.1399(4) 0.6721(4) 0.0739(16) Uani 1 1 d .
H7A H 1.0687 0.0998 0.7010 0.089 Uiso 1 1 calc R
H7B H 0.9645 0.1008 0.6373 0.089 Uiso 1 1 calc R
N2 N 0.9487(4) 0.2274(3) 1.0139(3) 0.0637(12) Uani 1 1 d .
N11 N 0.6795(5) 0.0235(3) 0.7119(4) 0.0915(17) Uani 1 1 d .
C12 C 0.6965(5) -0.0273(3) -0.2187(4) 0.0722(16) Uani 1 1 d .
C2 C 0.9760(4) 0.3164(4) 1.0034(5) 0.0695(15) Uani 1 1 d .
H2 H 0.9527 0.3577 0.9511 0.083 Uiso 1 1 calc R
C3 C 0.9984(9) 0.1931(8) 1.0979(6) 0.152(5) Uani 1 1 d .
H3 H 0.9942 0.1321 1.1225 0.182 Uiso 1 1 calc R
C1 C 1.0414(7) 0.3344(8) 1.0803(8) 0.137(4) Uani 1 1 d .
H1 H 1.0746 0.3907 1.0923 0.164 Uiso 1 1 calc R

loop_
_atom_site_aniso_label
_atom_site_aniso_U_11
_atom_site_aniso_U_22
_atom_site_aniso_U_33
_atom_site_aniso_U_23
_atom_site_aniso_U_13
_atom_site_aniso_U_12
C8 0.062(3) 0.108(4) 0.058(4) 0.022(3) 0.004(3) 0.016(3)
N1 0.114(7) 0.40(2) 0.056(5) -0.046(8) -0.020(5) 0.103(10)
C4 0.122(6) 0.097(5) 0.093(5) -0.023(4) 0.054(5) -0.043(4)
C13 0.072(3) 0.0316(18) 0.0224(19) -0.0126(15) 0.0112(19) 0.0073(19)
Cu1 0.0450(3) 0.0388(2) 0.0416(3) -0.0009(2) 0.0006(3) 0.0031(2)
Cu2 0.0421(3) 0.0403(2) 0.0547(3) 0.0032(2) 0.0013(3) -0.0015(2)
Cu3 0.0770(4) 0.0397(2) 0.0406(3) -0.0090(2) -0.0023(3) 0.0060(3)
Cu4 0.0861(4) 0.0445(3) 0.0388(3) -0.0081(2) 0.0039(3) -0.0023(3)
N10 0.041(2) 0.053(2) 0.064(2) 0.003(2) 0.004(2) 0.0023(16)
C17 0.041(2) 0.053(2) 0.064(2) 0.003(2) 0.004(2) 0.0023(16)
N7 0.057(2) 0.045(2) 0.051(2) 0.0009(16) -0.0023(19) -0.0002(18)
N8 0.046(2) 0.053(2) 0.059(2) -0.001(2) 0.000(2) 0.0054(18)
C18 0.046(2) 0.053(2) 0.059(2) -0.001(2) 0.000(2) 0.0054(18)
N6 0.059(2) 0.059(2) 0.073(3) 0.001(2) -0.002(2) 0.0003(19)
N9 0.055(2) 0.073(3) 0.054(3) -0.004(2) 0.001(2) 0.009(2)
C16 0.066(3) 0.0362(19) 0.0237(19) -0.0121(15) -0.006(2) 0.0050(19)
N5 0.059(3) 0.050(2) 0.091(3) 0.005(2) -0.013(3) -0.0129(18)
N3 0.052(2) 0.061(2) 0.045(2) 0.0042(19) 0.003(2) -0.0009(18)
C11 0.069(3) 0.060(3) 0.057(3) -0.007(3) 0.005(3) -0.001(3)
C10 0.062(3) 0.084(4) 0.057(3) 0.006(3) -0.010(3) -0.002(3)
N4 0.080(3) 0.048(2) 0.074(3) 0.009(2) 0.002(3) 0.009(2)
C9 0.076(4) 0.053(3) 0.059(3) -0.006(2) 0.001(3) -0.013(3)
C5 0.149(6) 0.084(4) 0.094(5) -0.023(4) 0.057(5) -0.048(4)
C6 0.060(3) 0.068(3) 0.065(3) 0.001(3) 0.001(3) -0.007(2)
C14 0.057(3) 0.036(2) 0.037(2) 0.0021(17) 0.002(2) -0.0025(19)
C15 0.061(3) 0.0272(18) 0.038(2) 0.0096(16) 0.005(2) -0.0053(18)
C7 0.082(4) 0.075(4) 0.065(3) 0.013(3) 0.005(3) 0.012(3)
N2 0.077(3) 0.071(3) 0.043(3) 0.007(2) 0.013(2) 0.025(2)
N11 0.163(5) 0.050(2) 0.062(3) -0.007(2) -0.005(4) 0.002(3)
C12 0.138(5) 0.035(2) 0.044(3) -0.001(2) -0.006(4) 0.001(3)
C2 0.073(4) 0.075(4) 0.061(4) -0.004(3) -0.007(3) 0.004(3)
C3 0.201(12) 0.194(10) 0.061(5) 0.054(6) 0.044(6) 0.151(9)
C1 0.087(6) 0.211(12) 0.112(8) -0.091(7) 0.013(6) -0.032(7)

loop_
_atom_type_symbol
_atom_type_description
_atom_type_scat_dispersion_real
_atom_type_scat_dispersion_imag
_atom_type_scat_source
C C 0.0033 0.0016 'International Tables Vol C Tables 4.2.6.8 and 6.1.1.4'
H H 0.0000 0.0000 'International Tables Vol C Tables 4.2.6.8 and 6.1.1.4'
N N 0.0061 0.0033 'International Tables Vol C Tables 4.2.6.8 and 6.1.1.4'
Cu Cu 0.3201 1.2651 'International Tables Vol C Tables 4.2.6.8 and 6.1.1.4'

loop_
_geom_angle_atom_site_label_1
_geom_angle_atom_site_label_2
_geom_angle_atom_site_label_3
_geom_angle
_geom_angle_site_symmetry_1
_geom_angle_site_symmetry_3
N3 C8 C7 113.7(5) . .
N3 C8 H8A 108.8 . .
C7 C8 H8A 108.8 . .
N3 C8 H8B 108.8 . .
C7 C8 H8B 108.8 . .
H8A C8 H8B 107.7 . .
C3 N1 C1 108.9(8) . .
C3 N1 H12 125.6 . .
C1 N1 H12 125.6 . .
C5 C4 N2 112.5(6) . .
C5 C4 H4A 109.1 . .
N2 C4 H4A 109.1 . .
C5 C4 H4C 109.1 . .
N2 C4 H4C 109.1 . .
H4A C4 H4C 107.8 . .
N5 C13 Cu3 167.6(4) . .
N8 Cu1 N7 107.13(16) . .
N8 Cu1 N5 109.30(16) . .
N7 Cu1 N5 108.95(16) . .
N8 Cu1 N6 107.83(17) . .
N7 Cu1 N6 105.72(15) . .
N5 Cu1 N6 117.43(17) . .
N10 Cu2 N9 124.60(17) . .
N10 Cu2 N6 104.72(17) . .
N9 Cu2 N6 112.85(16) . .
N10 Cu2 N5 101.48(17) . .
N9 Cu2 N5 109.27(15) . .
N6 Cu2 N5 100.95(16) . .
C14 Cu3 C13 129.19(17) 3_656 .
C14 Cu3 N11 120.91(18) 3_656 .
C13 Cu3 N11 109.84(17) . .
C15 Cu4 C16 119.03(17) 3_645 .
C15 Cu4 C12 119.79(19) 3_645 .
C16 Cu4 C12 121.16(18) . .
C17 N10 N10 0.0(6) 2_655 2_655
C17 N10 Cu2 176.1(5) 2_655 .
N10 N10 Cu2 176.1(5) 2_655 .
C14 N7 Cu1 175.6(4) . .
C18 N8 N8 0.0(6) 2_755 2_755
C18 N8 Cu1 177.0(4) 2_755 .
N8 N8 Cu1 177.0(4) 2_755 .
C16 N6 Cu1 156.6(4) . .
C16 N6 Cu2 132.1(4) . .
Cu1 N6 Cu2 71.10(14) . .
C15 N9 Cu2 176.9(4) . .
N6 C16 Cu4 173.2(4) . .
C13 N5 Cu1 159.5(4) . .
C13 N5 Cu2 130.6(4) . .
Cu1 N5 Cu2 69.92(16) . .
C9 N3 C11 106.6(4) . .
C9 N3 C8 127.0(5) . .
C11 N3 C8 126.3(5) . .
C10 C11 N3 107.8(5) . .
C10 C11 H11 126.1 . .
N3 C11 H11 126.1 . .
C11 C10 N4 106.9(5) . .
C11 C10 H10 126.5 . .
N4 C10 H10 126.5 . .
C9 N4 C10 109.3(5) . .
C9 N4 H13A 125.3 . .
C10 N4 H13A 125.3 . .
N4 C9 N3 109.4(5) . .
N4 C9 H9 125.3 . .
N3 C9 H9 125.3 . .
C4 C5 C6 113.4(5) . .
C4 C5 H5A 108.9 . .
C6 C5 H5A 108.9 . .
C4 C5 H5B 108.9 . .
C6 C5 H5B 108.9 . .
H5A C5 H5B 107.7 . .
C5 C6 C7 111.6(5) . .
C5 C6 H6A 109.3 . .
C7 C6 H6A 109.3 . .
C5 C6 H6B 109.3 . .
C7 C6 H6B 109.3 . .
H6A C6 H6B 108.0 . .
N7 C14 Cu3 176.3(4) . 3_646
N9 C15 Cu4 176.5(4) . 3_655
C8 C7 C6 112.4(5) . .
C8 C7 H7A 109.1 . .
C6 C7 H7A 109.1 . .
C8 C7 H7B 109.1 . .
C6 C7 H7B 109.1 . .
H7A C7 H7B 107.9 . .
C3 N2 C2 107.7(8) . .
C3 N2 C4 126.7(8) . .
C2 N2 C4 125.6(5) . .
C12 N11 Cu3 162.5(6) 1_556 .
N11 C12 Cu4 173.1(6) 1_554 .
C1 C2 N2 107.1(7) . .
C1 C2 H2 126.5 . .
N2 C2 H2 126.5 . .
N1 C3 N2 109.0(10) . .
N1 C3 H3 125.5 . .
N2 C3 H3 125.5 . .
C2 C1 N1 107.3(9) . .
C2 C1 H1 126.3 . .
N1 C1 H1 126.3 . .

loop_
_geom_bond_atom_site_label_1
_geom_bond_atom_site_label_2
_geom_bond_distance
_geom_bond_site_symmetry_2
C8 N3 1.457(6) .
C8 C7 1.510(7) .
C8 H8A 0.9700 .
C8 H8B 0.9700 .
N1 C3 1.255(16) .
N1 C1 1.348(14) .
N1 H12 0.8600 .
C4 C5 1.495(8) .
C4 N2 1.488(8) .
C4 H4A 0.9700 .
C4 H4C 0.9700 .
C13 N5 1.116(5) .
C13 Cu3 1.904(4) .
Cu1 N8 1.971(4) .
Cu1 N7 2.006(4) .
Cu1 N5 2.031(5) .
Cu1 N6 2.047(5) .
Cu2 N10 1.925(4) .
Cu2 N9 1.934(4) .
Cu2 N6 2.225(4) .
Cu2 N5 2.294(5) .
Cu3 C14 1.881(4) 3_656
Cu3 N11 1.947(5) .
Cu4 C15 1.904(4) 3_645
Cu4 C16 1.909(4) .
Cu4 C12 1.878(5) .
N10 C17 1.148(7) 2_655
N10 N10 1.148(7) 2_655
N7 C14 1.131(5) .
N8 C18 1.134(7) 2_755
N8 N8 1.134(7) 2_755
N6 C16 1.135(5) .
N9 C15 1.136(5) .
N3 C9 1.336(6) .
N3 C11 1.364(6) .
C11 C10 1.339(7) .
C11 H11 0.9300 .
C10 N4 1.346(7) .
C10 H10 0.9300 .
N4 C9 1.295(7) .
N4 H13A 0.8600 .
C9 H9 0.9300 .
C5 C6 1.497(8) .
C5 H5A 0.9700 .
C5 H5B 0.9700 .
C6 C7 1.531(7) .
C6 H6A 0.9700 .
C6 H6B 0.9700 .
C14 Cu3 1.881(4) 3_646
C15 Cu4 1.904(4) 3_655
C7 H7A 0.9700 .
C7 H7B 0.9700 .
N2 C3 1.318(8) .
N2 C2 1.334(7) .
N11 C12 1.148(7) 1_556
C12 N11 1.148(7) 1_554
C2 C1 1.302(9) .
C2 H2 0.9300 .
C3 H3 0.9300 .
C1 H1 0.9300 .
